data_1575790
loop_
_publ_author_name
'Schulz, Annika'
'Heinz, Myron'
'Holthausen, Max C.'
'Hadlington, Terrance J.'

_publ_section_title
;
 The path to an open-shell metallo-germylene: direct ligation, or
 reduction and metathesis?
;
_journal_issue 43
_journal_name_full 'Chemical science'
_journal_page_first 20265
_journal_page_last 20274
_journal_paper_doi 10.1039/d5sc04265h
_journal_volume 16
_journal_year 2025
_chemical_formula_moiety 'C63 H91 Co Ge2 N4 P2 Si2'
_chemical_formula_sum 'C63 H91 Co Ge2 N4 P2 Si2'
_chemical_formula_weight 1226.62
_space_group_crystal_system triclinic
_space_group_IT_number 2
_space_group_name_Hall '-P 1'
_space_group_name_H-M_alt 'P -1'
_atom_sites_solution_hydrogens geom
_audit_creation_method SHELXL-2018/3
_audit_update_record
;
2025-09-10 deposited with the CCDC.	2025-09-15 downloaded from the CCDC.
;
_cell_angle_alpha 88.00(3)
_cell_angle_beta 76.10(3)
_cell_angle_gamma 72.30(3)
_cell_formula_units_Z 2
_cell_length_a 13.120(3)
_cell_length_b 13.450(3)
_cell_length_c 21.660(4)
_cell_measurement_reflns_used 2000
_cell_measurement_temperature 150(2)
_cell_measurement_theta_max 32.50
_cell_measurement_theta_min 1.92
_cell_volume 3531.6(15)
_computing_cell_refinement 'STOE X-AREA 1.76'
_computing_data_collection 'STOE X-AREA 1.76'
_computing_data_reduction 'STOE X-AREA 1.76'
_computing_molecular_graphics 'MERCURY 2020.1'
_computing_publication_material 'MERCURY 2020.1'
_computing_structure_refinement 'SHELXL-2018/3 (Sheldrick, 2018)'
_computing_structure_solution SHELXT-2018/2
_diffrn_ambient_temperature 150(2)
_diffrn_detector Pilatus300K
_diffrn_detector_area_resol_mean 5.81
_diffrn_measured_fraction_theta_full 0.999
_diffrn_measured_fraction_theta_max 0.999
_diffrn_measurement_device_type 'STOE StadiVari'
_diffrn_measurement_method '\w scans'
_diffrn_radiation_collimation '0.6 mm diameter'
_diffrn_radiation_monochromator 'Graded multilayer mirror'
_diffrn_radiation_type 'Mo K\a'
_diffrn_radiation_wavelength 0.71073
_diffrn_reflns_av_R_equivalents 0.0592
_diffrn_reflns_av_unetI/netI 0.0809
_diffrn_reflns_Laue_measured_fraction_full 0.999
_diffrn_reflns_Laue_measured_fraction_max 0.999
_diffrn_reflns_limit_h_max 16
_diffrn_reflns_limit_h_min -16
_diffrn_reflns_limit_k_max 16
_diffrn_reflns_limit_k_min -15
_diffrn_reflns_limit_l_max 26
_diffrn_reflns_limit_l_min -26
_diffrn_reflns_number 49478
_diffrn_reflns_point_group_measured_fraction_full 0.999
_diffrn_reflns_point_group_measured_fraction_max 0.999
_diffrn_reflns_theta_full 25.242
_diffrn_reflns_theta_max 26.000
_diffrn_reflns_theta_min 2.457
_diffrn_source 'Genix 3D HF Mo'
_diffrn_source_current 1.000
_diffrn_source_power 0.050
_diffrn_source_voltage 50
_exptl_absorpt_coefficient_mu 1.202
_exptl_absorpt_correction_T_max 1.000
_exptl_absorpt_correction_T_min 0.778
_exptl_absorpt_correction_type empirical
_exptl_absorpt_process_details 'STOE X-AREA 1.76'
_exptl_crystal_colour red
_exptl_crystal_density_diffrn 1.291
_exptl_crystal_description plate
_exptl_crystal_F_000 1460
_exptl_crystal_size_max 0.21
_exptl_crystal_size_mid 0.18
_exptl_crystal_size_min 0.03
_platon_squeeze_details
;
The unit cell contains 2 pentane molecules and 2 diethyl ether molecules which have been treated
as a diffuse contribution to the overall scattering without specific atom
positions by SQUEEZE/PLATON.
;
_refine_diff_density_max 0.433
_refine_diff_density_min -0.425
_refine_diff_density_rms 0.067
_refine_ls_extinction_method none
_refine_ls_goodness_of_fit_ref 0.898
_refine_ls_hydrogen_treatment constr
_refine_ls_matrix_type full
_refine_ls_number_parameters 685
_refine_ls_number_reflns 13892
_refine_ls_number_restraints 0
_refine_ls_restrained_S_all 0.898
_refine_ls_R_factor_all 0.0809
_refine_ls_R_factor_gt 0.0409
_refine_ls_shift/su_max 0.001
_refine_ls_shift/su_mean 0.000
_refine_ls_structure_factor_coef Fsqd
_refine_ls_weighting_details 'w=1/[\s^2^(Fo^2^)+(0.0467P)^2^] where P=(Fo^2^+2Fc^2^)/3'
_refine_ls_weighting_scheme calc
_refine_ls_wR_factor_gt 0.0849
_refine_ls_wR_factor_ref 0.0943
_reflns_Friedel_coverage 0.000
_reflns_number_gt 8874
_reflns_number_total 13892
_reflns_threshold_expression 'I > 2\s(I)'
_cod_data_source_file d5sc04265h3.cif
_cod_data_source_block 8
_cod_depositor_comments 'Adding full bibliography for 1575788--1575792.cif.'
_cod_original_cell_volume 3531.6(14)
_cod_database_code 1575790
_shelx_shelxl_version_number 2018/3
_shelx_space_group_comment
;
The symmetry employed for this shelxl refinement is uniquely defined
by the following loop, which should always be used as a source of
symmetry information in preference to the above space-group names.
They are only intended as comments.
;

loop_
_space_group_symop_operation_xyz
'x, y, z'
'-x, -y, -z'

loop_
_atom_site_label
_atom_site_type_symbol
_atom_site_fract_x
_atom_site_fract_y
_atom_site_fract_z
_atom_site_U_iso_or_equiv
_atom_site_adp_type
_atom_site_occupancy
_atom_site_site_symmetry_order
_atom_site_calc_flag
_atom_site_refinement_flags_posn
_atom_site_refinement_flags_adp
_atom_site_refinement_flags_occupancy
_atom_site_disorder_assembly
_atom_site_disorder_group
Ge1 Ge 0.43416(3) 0.37615(2) 0.71097(2) 0.02760(9) Uani 1 1 d . . . . .
Ge2 Ge 0.57563(3) 0.19999(2) 0.74391(2) 0.02916(9) Uani 1 1 d . . . . .
Co1 Co 0.57282(3) 0.42559(3) 0.72196(2) 0.02713(11) Uani 1 1 d . . . . .
P1 P 0.46800(7) 0.53269(6) 0.79731(4) 0.02841(19) Uani 1 1 d . . . . .
P2 P 0.68950(7) 0.30110(6) 0.75716(4) 0.02863(19) Uani 1 1 d . . . . .
Si2 Si 0.82541(7) 0.09657(6) 0.68329(4) 0.0297(2) Uani 1 1 d . . . . .
Si1 Si 0.24745(7) 0.45884(7) 0.84052(4) 0.0295(2) Uani 1 1 d . . . . .
N3 N 0.6566(2) 0.48646(19) 0.64911(13) 0.0307(6) Uani 1 1 d . . . . .
N1 N 0.28792(19) 0.40985(18) 0.76134(12) 0.0273(6) Uani 1 1 d . . . . .
N2 N 0.6912(2) 0.11997(18) 0.67425(12) 0.0287(6) Uani 1 1 d . . . . .
N4 N 0.8210(3) 0.6413(2) 0.50300(15) 0.0506(8) Uani 1 1 d . . . . .
C1 C 0.2058(2) 0.3988(2) 0.73048(15) 0.0280(7) Uani 1 1 d . . . . .
C47 C 0.8633(3) -0.0002(2) 0.74685(16) 0.0366(8) Uani 1 1 d . . . . .
H47 H 0.872802 -0.070937 0.728988 0.044 Uiso 1 1 calc R U . . .
C10 C 0.1865(3) 0.5809(2) 0.68440(17) 0.0385(8) Uani 1 1 d . . . . .
H10 H 0.231944 0.584728 0.714780 0.046 Uiso 1 1 calc R U . . .
C61 C 0.6162(3) 0.5255(2) 0.59809(16) 0.0360(8) Uani 1 1 d . . . . .
H61 H 0.547288 0.518344 0.595883 0.043 Uiso 1 1 calc R U . . .
C57 C 0.7564(3) 0.4974(2) 0.64785(16) 0.0345(8) Uani 1 1 d . . . . .
H57 H 0.789189 0.469385 0.681812 0.041 Uiso 1 1 calc R U . . .
C19 C 0.3663(2) 0.4936(2) 0.85976(15) 0.0294(7) Uani 1 1 d . . . . .
H19A H 0.333872 0.551155 0.892621 0.035 Uiso 1 1 calc R U . . .
H19B H 0.407790 0.432479 0.879959 0.035 Uiso 1 1 calc R U . . .
C50 C 0.8276(3) 0.2290(2) 0.70812(16) 0.0332(8) Uani 1 1 d . . . . .
H50A H 0.883667 0.220544 0.732982 0.040 Uiso 1 1 calc R U . . .
H50B H 0.846937 0.268445 0.669969 0.040 Uiso 1 1 calc R U . . .
C2 C 0.1793(3) 0.3036(2) 0.73210(16) 0.0328(8) Uani 1 1 d . . . . .
C16 C 0.2177(3) 0.3560(3) 0.89820(16) 0.0366(8) Uani 1 1 d . . . . .
H16 H 0.166490 0.326722 0.882578 0.044 Uiso 1 1 calc R U . . .
C20 C 0.3875(3) 0.6635(2) 0.77786(16) 0.0325(8) Uani 1 1 d . . . . .
C13 C 0.1200(3) 0.5775(3) 0.85200(17) 0.0410(9) Uani 1 1 d . . . . .
H13 H 0.130536 0.618737 0.812925 0.049 Uiso 1 1 calc R U . . .
C6 C 0.1497(3) 0.4839(2) 0.69813(16) 0.0337(8) Uani 1 1 d . . . . .
C32 C 0.6667(3) 0.0707(2) 0.62474(16) 0.0342(8) Uani 1 1 d . . . . .
C31 C 0.5473(3) 0.5573(2) 0.90660(16) 0.0381(8) Uani 1 1 d . . . . .
H31 H 0.497214 0.523645 0.930260 0.046 Uiso 1 1 calc R U . . .
C26 C 0.5519(3) 0.5738(2) 0.84255(16) 0.0310(7) Uani 1 1 d . . . . .
C60 C 0.6680(3) 0.5746(2) 0.54962(16) 0.0378(8) Uani 1 1 d . . . . .
H60 H 0.634456 0.599370 0.515444 0.045 Uiso 1 1 calc R U . . .
C51 C 0.7088(3) 0.3020(2) 0.83833(16) 0.0347(8) Uani 1 1 d . . . . .
C59 C 0.7699(3) 0.5888(2) 0.54965(17) 0.0382(8) Uani 1 1 d . . . . .
C52 C 0.6372(3) 0.2749(2) 0.88986(17) 0.0417(9) Uani 1 1 d . . . . .
H52 H 0.577695 0.254046 0.882930 0.050 Uiso 1 1 calc R U . . .
C21 C 0.3845(3) 0.6857(2) 0.71579(18) 0.0404(9) Uani 1 1 d . . . . .
H21 H 0.422383 0.632580 0.683321 0.048 Uiso 1 1 calc R U . . .
C58 C 0.8144(3) 0.5458(2) 0.60148(17) 0.0396(9) Uani 1 1 d . . . . .
H58 H 0.883969 0.550273 0.604335 0.047 Uiso 1 1 calc R U . . .
C44 C 0.9300(3) 0.0470(2) 0.60529(16) 0.0387(8) Uani 1 1 d . . . . .
H44 H 0.891864 0.079074 0.571358 0.046 Uiso 1 1 calc R U . . .
C37 C 0.6518(3) 0.1243(3) 0.56807(17) 0.0453(9) Uani 1 1 d . . . . .
C25 C 0.3331(3) 0.7437(2) 0.82485(19) 0.0457(9) Uani 1 1 d . . . . .
H25 H 0.335724 0.731077 0.867957 0.055 Uiso 1 1 calc R U . . .
C14 C 0.0132(3) 0.5484(3) 0.85594(19) 0.0549(11) Uani 1 1 d . . . . .
H14A H -0.004024 0.512556 0.895467 0.082 Uiso 1 1 calc R U . . .
H14B H 0.023980 0.502063 0.819435 0.082 Uiso 1 1 calc R U . . .
H14C H -0.047783 0.611971 0.855430 0.082 Uiso 1 1 calc R U . . .
C18 C 0.3205(3) 0.2637(3) 0.89976(17) 0.0449(9) Uani 1 1 d . . . . .
H18A H 0.364213 0.284425 0.924913 0.067 Uiso 1 1 calc R U . . .
H18B H 0.365080 0.243474 0.856244 0.067 Uiso 1 1 calc R U . . .
H18C H 0.297910 0.204438 0.919104 0.067 Uiso 1 1 calc R U . . .
C3 C 0.0908(3) 0.2993(2) 0.70850(17) 0.0369(8) Uani 1 1 d . . . . .
H3 H 0.071410 0.236483 0.710930 0.044 Uiso 1 1 calc R U . . .
C42 C 0.5543(3) 0.3020(3) 0.53462(18) 0.0524(10) Uani 1 1 d . . . . .
H42A H 0.562299 0.276522 0.491346 0.079 Uiso 1 1 calc R U . . .
H42B H 0.551759 0.375630 0.533975 0.079 Uiso 1 1 calc R U . . .
H42C H 0.485846 0.295205 0.562243 0.079 Uiso 1 1 calc R U . . .
C5 C 0.0620(3) 0.4752(3) 0.67569(18) 0.0435(9) Uani 1 1 d . . . . .
H5 H 0.022085 0.532783 0.655626 0.052 Uiso 1 1 calc R U . . .
C23 C 0.2725(3) 0.8616(3) 0.7457(2) 0.0516(11) Uani 1 1 d . . . . .
H23 H 0.232739 0.928808 0.734705 0.062 Uiso 1 1 calc R U . . .
C48 C 0.7776(3) 0.0145(3) 0.81112(17) 0.0516(10) Uani 1 1 d . . . . .
H48A H 0.801178 -0.044237 0.837868 0.077 Uiso 1 1 calc R U . . .
H48B H 0.705930 0.017121 0.803791 0.077 Uiso 1 1 calc R U . . .
H48C H 0.771030 0.079829 0.832599 0.077 Uiso 1 1 calc R U . . .
C11 C 0.0912(3) 0.6835(3) 0.6924(2) 0.0587(12) Uani 1 1 d . . . . .
H11A H 0.120333 0.742759 0.690583 0.088 Uiso 1 1 calc R U . . .
H11B H 0.039105 0.685841 0.733668 0.088 Uiso 1 1 calc R U . . .
H11C H 0.053178 0.687175 0.658205 0.088 Uiso 1 1 calc R U . . .
C12 C 0.2610(3) 0.5689(3) 0.61635(18) 0.0527(10) Uani 1 1 d . . . . .
H12A H 0.322732 0.504386 0.612177 0.079 Uiso 1 1 calc R U . . .
H12B H 0.289494 0.628765 0.608116 0.079 Uiso 1 1 calc R U . . .
H12C H 0.218054 0.565985 0.585535 0.079 Uiso 1 1 calc R U . . .
C22 C 0.3270(3) 0.7845(3) 0.6995(2) 0.0504(10) Uani 1 1 d . . . . .
H22 H 0.325816 0.798183 0.656277 0.061 Uiso 1 1 calc R U . . .
C15 C 0.1016(3) 0.6524(3) 0.90900(19) 0.0532(11) Uani 1 1 d . . . . .
H15A H 0.034043 0.710614 0.911302 0.080 Uiso 1 1 calc R U . . .
H15B H 0.164474 0.679478 0.903347 0.080 Uiso 1 1 calc R U . . .
H15C H 0.094496 0.614458 0.948491 0.080 Uiso 1 1 calc R U . . .
C41 C 0.6530(3) 0.2373(3) 0.56022(17) 0.0414(9) Uani 1 1 d . . . . .
H41 H 0.643666 0.267266 0.603557 0.050 Uiso 1 1 calc R U . . .
C27 C 0.6282(3) 0.6223(3) 0.80900(18) 0.0450(9) Uani 1 1 d . . . . .
H27 H 0.633677 0.633473 0.764936 0.054 Uiso 1 1 calc R U . . .
C38 C 0.6672(3) -0.0919(3) 0.6905(2) 0.0497(10) Uani 1 1 d . . . . .
H38 H 0.702886 -0.056175 0.714710 0.060 Uiso 1 1 calc R U . . .
C7 C 0.2507(3) 0.2034(2) 0.75254(18) 0.0421(9) Uani 1 1 d . . . . .
H7 H 0.304312 0.221231 0.772703 0.050 Uiso 1 1 calc R U . . .
C4 C 0.0309(3) 0.3848(3) 0.68168(18) 0.0438(9) Uani 1 1 d . . . . .
H4 H -0.031252 0.381932 0.667408 0.053 Uiso 1 1 calc R U . . .
C24 C 0.2752(3) 0.8419(3) 0.8081(2) 0.0547(11) Uani 1 1 d . . . . .
H24 H 0.237294 0.895691 0.840062 0.066 Uiso 1 1 calc R U . . .
C33 C 0.6563(3) -0.0320(3) 0.63026(19) 0.0473(10) Uani 1 1 d . . . . .
C8 C 0.1853(4) 0.1455(3) 0.8012(2) 0.0628(12) Uani 1 1 d . . . . .
H8A H 0.138325 0.193673 0.836888 0.094 Uiso 1 1 calc R U . . .
H8B H 0.236681 0.086943 0.817013 0.094 Uiso 1 1 calc R U . . .
H8C H 0.139245 0.118917 0.780740 0.094 Uiso 1 1 calc R U . . .
C46 C 1.0333(3) 0.0833(3) 0.5939(2) 0.0640(12) Uani 1 1 d . . . . .
H46A H 1.074807 0.054213 0.625813 0.096 Uiso 1 1 calc R U . . .
H46B H 1.011090 0.159772 0.597303 0.096 Uiso 1 1 calc R U . . .
H46C H 1.079839 0.059110 0.551250 0.096 Uiso 1 1 calc R U . . .
C56 C 0.7956(3) 0.3328(3) 0.84977(18) 0.0485(10) Uani 1 1 d . . . . .
H56 H 0.845072 0.352028 0.815277 0.058 Uiso 1 1 calc R U . . .
C30 C 0.6156(3) 0.5898(3) 0.93681(18) 0.0470(9) Uani 1 1 d . . . . .
H30 H 0.611587 0.578143 0.980720 0.056 Uiso 1 1 calc R U . . .
C53 C 0.6512(4) 0.2779(3) 0.95121(19) 0.0560(11) Uani 1 1 d . . . . .
H53 H 0.601707 0.259221 0.985957 0.067 Uiso 1 1 calc R U . . .
C17 C 0.1590(3) 0.3983(3) 0.96710(17) 0.0523(10) Uani 1 1 d . . . . .
H17A H 0.149066 0.340341 0.994087 0.079 Uiso 1 1 calc R U . . .
H17B H 0.086876 0.448714 0.967659 0.079 Uiso 1 1 calc R U . . .
H17C H 0.203875 0.432803 0.983272 0.079 Uiso 1 1 calc R U . . .
C62 C 0.9241(3) 0.6591(3) 0.5059(2) 0.0653(12) Uani 1 1 d . . . . .
H62A H 0.910266 0.708648 0.541270 0.098 Uiso 1 1 calc R U . . .
H62B H 0.954184 0.687722 0.465851 0.098 Uiso 1 1 calc R U . . .
H62C H 0.977157 0.592804 0.512436 0.098 Uiso 1 1 calc R U . . .
C28 C 0.6954(3) 0.6540(3) 0.8390(2) 0.0580(11) Uani 1 1 d . . . . .
H28 H 0.746612 0.686499 0.815346 0.070 Uiso 1 1 calc R U . . .
C29 C 0.6889(3) 0.6388(3) 0.9029(2) 0.0540(11) Uani 1 1 d . . . . .
H29 H 0.734405 0.661884 0.923509 0.065 Uiso 1 1 calc R U . . .
C45 C 0.9631(3) -0.0717(3) 0.5924(2) 0.0621(12) Uani 1 1 d . . . . .
H45A H 1.014164 -0.090405 0.550379 0.093 Uiso 1 1 calc R U . . .
H45B H 0.897118 -0.092141 0.593451 0.093 Uiso 1 1 calc R U . . .
H45C H 0.999108 -0.108094 0.625070 0.093 Uiso 1 1 calc R U . . .
C49 C 0.9751(3) -0.0036(4) 0.7587(2) 0.0730(14) Uani 1 1 d . . . . .
H49A H 0.968423 0.062712 0.779225 0.109 Uiso 1 1 calc R U . . .
H49B H 1.030395 -0.014584 0.718073 0.109 Uiso 1 1 calc R U . . .
H49C H 0.997914 -0.060960 0.786500 0.109 Uiso 1 1 calc R U . . .
C63 C 0.7622(4) 0.6982(3) 0.45705(18) 0.0593(11) Uani 1 1 d . . . . .
H63A H 0.750563 0.648492 0.429461 0.089 Uiso 1 1 calc R U . . .
H63B H 0.805700 0.739100 0.431094 0.089 Uiso 1 1 calc R U . . .
H63C H 0.690677 0.745191 0.479736 0.089 Uiso 1 1 calc R U . . .
C9 C 0.3168(3) 0.1323(3) 0.6933(2) 0.0606(12) Uani 1 1 d . . . . .
H9A H 0.265868 0.118327 0.670699 0.091 Uiso 1 1 calc R U . . .
H9B H 0.361948 0.066327 0.706189 0.091 Uiso 1 1 calc R U . . .
H9C H 0.364703 0.167061 0.665049 0.091 Uiso 1 1 calc R U . . .
C40 C 0.7394(4) -0.2045(3) 0.6786(2) 0.0761(15) Uani 1 1 d . . . . .
H40A H 0.752056 -0.234443 0.718972 0.114 Uiso 1 1 calc R U . . .
H40B H 0.810159 -0.207390 0.649431 0.114 Uiso 1 1 calc R U . . .
H40C H 0.702646 -0.244596 0.659572 0.114 Uiso 1 1 calc R U . . .
C39 C 0.5555(4) -0.0881(3) 0.7336(2) 0.0796(15) Uani 1 1 d . . . . .
H39A H 0.510990 -0.015123 0.744382 0.119 Uiso 1 1 calc R U . . .
H39B H 0.566224 -0.124330 0.772662 0.119 Uiso 1 1 calc R U . . .
H39C H 0.517443 -0.122284 0.711476 0.119 Uiso 1 1 calc R U . . .
C43 C 0.7588(3) 0.2509(3) 0.5184(2) 0.0716(14) Uani 1 1 d . . . . .
H43A H 0.819627 0.221401 0.538973 0.107 Uiso 1 1 calc R U . . .
H43B H 0.749268 0.325401 0.512182 0.107 Uiso 1 1 calc R U . . .
H43C H 0.775505 0.214634 0.476970 0.107 Uiso 1 1 calc R U . . .
C55 C 0.8099(4) 0.3356(3) 0.9108(2) 0.0659(12) Uani 1 1 d . . . . .
H55 H 0.869363 0.356195 0.917906 0.079 Uiso 1 1 calc R U . . .
C34 C 0.6366(4) -0.0785(3) 0.5795(2) 0.0800(16) Uani 1 1 d . . . . .
H34 H 0.629807 -0.146930 0.583181 0.096 Uiso 1 1 calc R U . . .
C54 C 0.7381(4) 0.3085(3) 0.9615(2) 0.0690(13) Uani 1 1 d . . . . .
H54 H 0.748192 0.310690 1.003343 0.083 Uiso 1 1 calc R U . . .
C36 C 0.6350(4) 0.0735(3) 0.5186(2) 0.0750(15) Uani 1 1 d . . . . .
H36 H 0.628840 0.108090 0.480033 0.090 Uiso 1 1 calc R U . . .
C35 C 0.6270(5) -0.0269(3) 0.5243(3) 0.099(2) Uani 1 1 d . . . . .
H35 H 0.614832 -0.060163 0.490000 0.119 Uiso 1 1 calc R U . . .

loop_
_atom_site_aniso_label
_atom_site_aniso_U_11
_atom_site_aniso_U_22
_atom_site_aniso_U_33
_atom_site_aniso_U_23
_atom_site_aniso_U_13
_atom_site_aniso_U_12
Ge1 0.02328(19) 0.02941(17) 0.0298(2) 0.00025(14) -0.00470(15) -0.00878(14)
Ge2 0.0242(2) 0.02941(17) 0.0323(2) 0.00288(14) -0.00406(16) -0.00829(14)
Co1 0.0232(2) 0.0284(2) 0.0297(3) 0.00190(18) -0.00531(19) -0.00852(17)
P1 0.0260(5) 0.0279(4) 0.0319(5) 0.0010(3) -0.0073(4) -0.0089(3)
P2 0.0265(5) 0.0287(4) 0.0306(5) 0.0016(3) -0.0063(4) -0.0088(3)
Si2 0.0254(5) 0.0285(4) 0.0328(5) 0.0022(4) -0.0055(4) -0.0060(4)
Si1 0.0237(5) 0.0348(5) 0.0292(5) -0.0005(4) -0.0039(4) -0.0093(4)
N3 0.0248(15) 0.0319(14) 0.0346(16) 0.0051(12) -0.0061(13) -0.0086(11)
N1 0.0219(15) 0.0308(13) 0.0303(15) 0.0021(11) -0.0080(12) -0.0086(11)
N2 0.0281(15) 0.0258(13) 0.0323(15) 0.0005(11) -0.0080(12) -0.0076(11)
N4 0.051(2) 0.0597(19) 0.047(2) 0.0191(16) -0.0057(17) -0.0318(16)
C1 0.0190(17) 0.0310(16) 0.0325(19) -0.0017(14) -0.0032(14) -0.0074(13)
C47 0.034(2) 0.0333(17) 0.043(2) 0.0074(15) -0.0129(17) -0.0091(15)
C10 0.043(2) 0.0337(18) 0.048(2) 0.0103(16) -0.0226(19) -0.0166(15)
C61 0.030(2) 0.0428(19) 0.036(2) 0.0025(16) -0.0095(16) -0.0113(15)
C57 0.0273(19) 0.0371(18) 0.040(2) 0.0087(15) -0.0093(16) -0.0114(15)
C19 0.0282(19) 0.0317(16) 0.0279(18) -0.0010(13) -0.0058(15) -0.0088(14)
C50 0.0270(19) 0.0336(17) 0.037(2) 0.0014(15) -0.0061(16) -0.0082(14)
C2 0.0292(19) 0.0343(17) 0.035(2) 0.0008(14) -0.0058(16) -0.0114(14)
C16 0.032(2) 0.048(2) 0.033(2) 0.0006(16) -0.0027(16) -0.0206(16)
C20 0.0262(19) 0.0281(16) 0.044(2) -0.0007(15) -0.0086(16) -0.0086(13)
C13 0.027(2) 0.049(2) 0.039(2) -0.0041(16) -0.0028(17) -0.0030(16)
C6 0.030(2) 0.0362(18) 0.037(2) 0.0035(15) -0.0104(16) -0.0112(14)
C32 0.031(2) 0.0305(17) 0.040(2) -0.0060(15) -0.0101(16) -0.0050(14)
C31 0.038(2) 0.0434(19) 0.039(2) 0.0027(16) -0.0107(17) -0.0195(16)
C26 0.0260(19) 0.0303(16) 0.037(2) 0.0003(14) -0.0078(16) -0.0087(14)
C60 0.039(2) 0.0443(19) 0.032(2) 0.0077(16) -0.0099(17) -0.0155(16)
C51 0.034(2) 0.0320(17) 0.037(2) 0.0008(15) -0.0107(17) -0.0061(15)
C59 0.037(2) 0.0364(18) 0.040(2) 0.0040(16) -0.0032(17) -0.0148(15)
C52 0.046(2) 0.0393(19) 0.036(2) 0.0009(16) -0.0105(18) -0.0068(16)
C21 0.042(2) 0.0323(18) 0.051(2) 0.0030(16) -0.0199(19) -0.0106(15)
C58 0.032(2) 0.0418(19) 0.048(2) 0.0098(17) -0.0094(18) -0.0155(16)
C44 0.030(2) 0.0412(19) 0.037(2) -0.0018(16) -0.0024(16) -0.0034(15)
C37 0.050(2) 0.042(2) 0.040(2) -0.0033(17) -0.0173(19) -0.0029(17)
C25 0.046(2) 0.0343(19) 0.052(2) -0.0020(17) -0.006(2) -0.0085(16)
C14 0.029(2) 0.077(3) 0.050(3) -0.014(2) -0.0062(19) -0.0053(19)
C18 0.044(2) 0.048(2) 0.041(2) 0.0122(17) -0.0063(18) -0.0177(17)
C3 0.029(2) 0.0372(18) 0.049(2) 0.0000(16) -0.0100(17) -0.0169(15)
C42 0.053(3) 0.049(2) 0.050(3) -0.0002(19) -0.020(2) -0.0025(19)
C5 0.034(2) 0.043(2) 0.060(3) 0.0107(18) -0.0235(19) -0.0119(16)
C23 0.042(2) 0.0297(19) 0.086(3) 0.007(2) -0.022(2) -0.0098(16)
C48 0.065(3) 0.045(2) 0.037(2) 0.0122(17) -0.013(2) -0.0059(19)
C11 0.061(3) 0.035(2) 0.086(3) 0.011(2) -0.039(3) -0.0071(18)
C12 0.068(3) 0.057(2) 0.052(3) 0.0221(19) -0.027(2) -0.039(2)
C22 0.057(3) 0.039(2) 0.068(3) 0.0134(19) -0.037(2) -0.0160(18)
C15 0.035(2) 0.048(2) 0.065(3) -0.017(2) 0.000(2) -0.0016(17)
C41 0.040(2) 0.044(2) 0.034(2) 0.0049(16) -0.0089(17) -0.0036(16)
C27 0.048(2) 0.060(2) 0.040(2) 0.0112(18) -0.0168(19) -0.0314(19)
C38 0.055(3) 0.0343(19) 0.065(3) 0.0056(18) -0.018(2) -0.0187(18)
C7 0.040(2) 0.0313(18) 0.062(3) 0.0036(17) -0.024(2) -0.0125(15)
C4 0.030(2) 0.050(2) 0.060(3) 0.0031(19) -0.0212(19) -0.0158(17)
C24 0.041(2) 0.033(2) 0.076(3) -0.007(2) -0.001(2) -0.0008(17)
C33 0.048(2) 0.0308(18) 0.068(3) -0.0017(18) -0.025(2) -0.0098(16)
C8 0.090(3) 0.045(2) 0.075(3) 0.022(2) -0.040(3) -0.038(2)
C46 0.046(3) 0.078(3) 0.059(3) -0.009(2) 0.011(2) -0.023(2)
C56 0.046(2) 0.060(2) 0.043(2) -0.0017(18) -0.014(2) -0.0181(19)
C30 0.049(2) 0.065(2) 0.036(2) 0.0032(18) -0.0168(19) -0.027(2)
C53 0.064(3) 0.053(2) 0.039(2) 0.0047(19) -0.006(2) -0.007(2)
C17 0.049(3) 0.071(3) 0.033(2) 0.0073(19) -0.0007(19) -0.020(2)
C62 0.069(3) 0.079(3) 0.059(3) 0.015(2) -0.003(2) -0.050(2)
C28 0.058(3) 0.080(3) 0.059(3) 0.015(2) -0.024(2) -0.048(2)
C29 0.054(3) 0.069(3) 0.056(3) 0.004(2) -0.023(2) -0.036(2)
C45 0.062(3) 0.048(2) 0.058(3) -0.014(2) 0.011(2) -0.007(2)
C49 0.054(3) 0.097(3) 0.087(4) 0.048(3) -0.047(3) -0.032(2)
C63 0.083(3) 0.053(2) 0.040(2) 0.0158(19) -0.007(2) -0.025(2)
C9 0.043(3) 0.041(2) 0.096(4) -0.010(2) -0.020(2) -0.0059(18)
C40 0.071(3) 0.048(2) 0.088(4) 0.020(2) 0.000(3) -0.005(2)
C39 0.061(3) 0.072(3) 0.100(4) 0.012(3) -0.015(3) -0.017(2)
C43 0.054(3) 0.070(3) 0.068(3) 0.028(2) 0.000(2) 0.002(2)
C55 0.061(3) 0.089(3) 0.057(3) -0.005(2) -0.030(3) -0.024(2)
C34 0.123(4) 0.037(2) 0.102(4) -0.007(2) -0.067(4) -0.023(2)
C54 0.086(4) 0.080(3) 0.043(3) 0.001(2) -0.033(3) -0.015(3)
C36 0.120(4) 0.049(2) 0.058(3) -0.009(2) -0.050(3) -0.005(3)
C35 0.160(6) 0.051(3) 0.107(4) -0.014(3) -0.093(4) -0.013(3)

loop_
_atom_type_symbol
_atom_type_description
_atom_type_scat_dispersion_real
_atom_type_scat_dispersion_imag
_atom_type_scat_source
C C 0.0033 0.0016 'International Tables Vol C Tables 4.2.6.8 and 6.1.1.4'
H H 0.0000 0.0000 'International Tables Vol C Tables 4.2.6.8 and 6.1.1.4'
N N 0.0061 0.0033 'International Tables Vol C Tables 4.2.6.8 and 6.1.1.4'
Si Si 0.0817 0.0704 'International Tables Vol C Tables 4.2.6.8 and 6.1.1.4'
P P 0.1023 0.0942 'International Tables Vol C Tables 4.2.6.8 and 6.1.1.4'
Co Co 0.3494 0.9721 'International Tables Vol C Tables 4.2.6.8 and 6.1.1.4'
Ge Ge 0.1547 1.8001 'International Tables Vol C Tables 4.2.6.8 and 6.1.1.4'
O O 0.0106 0.0060 'International Tables Vol C Tables 4.2.6.8 and 6.1.1.4'

loop_
_geom_angle_atom_site_label_1
_geom_angle_atom_site_label_2
_geom_angle_atom_site_label_3
_geom_angle
_geom_angle_site_symmetry_1
_geom_angle_site_symmetry_3
_geom_angle_publ_flag
N1 Ge1 Co1 130.31(8) . . ?
N1 Ge1 Ge2 114.56(8) . . ?
Co1 Ge1 Ge2 75.87(3) . . ?
N2 Ge2 P2 90.15(8) . . ?
N2 Ge2 Ge1 115.53(8) . . ?
P2 Ge2 Ge1 88.59(3) . . ?
N3 Co1 P1 115.83(8) . . ?
N3 Co1 P2 108.07(8) . . ?
P1 Co1 P2 110.62(4) . . ?
N3 Co1 Ge1 120.09(8) . . ?
P1 Co1 Ge1 90.59(4) . . ?
P2 Co1 Ge1 110.69(3) . . ?
C19 P1 C26 103.31(14) . . ?
C19 P1 C20 102.69(15) . . ?
C26 P1 C20 98.42(14) . . ?
C19 P1 Co1 120.52(10) . . ?
C26 P1 Co1 109.70(11) . . ?
C20 P1 Co1 119.01(12) . . ?
C51 P2 C50 104.43(15) . . ?
C51 P2 Co1 123.37(11) . . ?
C50 P2 Co1 123.32(11) . . ?
C51 P2 Ge2 113.55(12) . . ?
C50 P2 Ge2 104.14(11) . . ?
Co1 P2 Ge2 84.39(4) . . ?
N2 Si2 C50 103.66(13) . . ?
N2 Si2 C44 110.67(15) . . ?
C50 Si2 C44 110.83(15) . . ?
N2 Si2 C47 114.60(14) . . ?
C50 Si2 C47 108.96(15) . . ?
C44 Si2 C47 108.08(15) . . ?
N1 Si1 C19 108.54(14) . . ?
N1 Si1 C16 111.27(14) . . ?
C19 Si1 C16 106.41(14) . . ?
N1 Si1 C13 110.22(14) . . ?
C19 Si1 C13 110.92(15) . . ?
C16 Si1 C13 109.43(16) . . ?
C57 N3 C61 114.1(3) . . ?
C57 N3 Co1 122.8(2) . . ?
C61 N3 Co1 123.1(2) . . ?
C1 N1 Si1 119.5(2) . . ?
C1 N1 Ge1 116.5(2) . . ?
Si1 N1 Ge1 123.91(14) . . ?
C32 N2 Si2 122.8(2) . . ?
C32 N2 Ge2 121.4(2) . . ?
Si2 N2 Ge2 115.03(14) . . ?
C59 N4 C63 119.8(3) . . ?
C59 N4 C62 120.9(3) . . ?
C63 N4 C62 118.2(3) . . ?
C2 C1 C6 119.1(3) . . ?
C2 C1 N1 120.8(3) . . ?
C6 C1 N1 120.0(3) . . ?
C48 C47 C49 109.1(3) . . ?
C48 C47 Si2 116.6(2) . . ?
C49 C47 Si2 111.1(2) . . ?
C48 C47 H47 106.5 . . ?
C49 C47 H47 106.5 . . ?
Si2 C47 H47 106.5 . . ?
C6 C10 C11 114.1(3) . . ?
C6 C10 C12 108.8(3) . . ?
C11 C10 C12 110.2(3) . . ?
C6 C10 H10 107.8 . . ?
C11 C10 H10 107.8 . . ?
C12 C10 H10 107.8 . . ?
N3 C61 C60 124.5(3) . . ?
N3 C61 H61 117.7 . . ?
C60 C61 H61 117.7 . . ?
N3 C57 C58 125.5(3) . . ?
N3 C57 H57 117.2 . . ?
C58 C57 H57 117.2 . . ?
P1 C19 Si1 121.29(17) . . ?
P1 C19 H19A 107.0 . . ?
Si1 C19 H19A 107.0 . . ?
P1 C19 H19B 107.0 . . ?
Si1 C19 H19B 107.0 . . ?
H19A C19 H19B 106.7 . . ?
P2 C50 Si2 108.91(17) . . ?
P2 C50 H50A 109.9 . . ?
Si2 C50 H50A 109.9 . . ?
P2 C50 H50B 109.9 . . ?
Si2 C50 H50B 109.9 . . ?
H50A C50 H50B 108.3 . . ?
C3 C2 C1 119.4(3) . . ?
C3 C2 C7 118.2(3) . . ?
C1 C2 C7 122.2(3) . . ?
C18 C16 C17 108.6(3) . . ?
C18 C16 Si1 113.4(2) . . ?
C17 C16 Si1 114.5(2) . . ?
C18 C16 H16 106.6 . . ?
C17 C16 H16 106.6 . . ?
Si1 C16 H16 106.6 . . ?
C21 C20 C25 118.4(3) . . ?
C21 C20 P1 120.1(2) . . ?
C25 C20 P1 121.5(3) . . ?
C15 C13 C14 109.1(3) . . ?
C15 C13 Si1 115.3(2) . . ?
C14 C13 Si1 112.8(2) . . ?
C15 C13 H13 106.3 . . ?
C14 C13 H13 106.3 . . ?
Si1 C13 H13 106.3 . . ?
C5 C6 C1 118.5(3) . . ?
C5 C6 C10 119.3(3) . . ?
C1 C6 C10 122.1(3) . . ?
C37 C32 N2 120.0(3) . . ?
C37 C32 C33 118.4(3) . . ?
N2 C32 C33 121.6(3) . . ?
C26 C31 C30 120.7(3) . . ?
C26 C31 H31 119.6 . . ?
C30 C31 H31 119.6 . . ?
C31 C26 C27 117.9(3) . . ?
C31 C26 P1 124.7(3) . . ?
C27 C26 P1 117.3(3) . . ?
C61 C60 C59 121.1(3) . . ?
C61 C60 H60 119.4 . . ?
C59 C60 H60 119.4 . . ?
C52 C51 C56 118.4(3) . . ?
C52 C51 P2 121.5(3) . . ?
C56 C51 P2 120.0(3) . . ?
N4 C59 C60 122.1(3) . . ?
N4 C59 C58 123.0(3) . . ?
C60 C59 C58 114.9(3) . . ?
C53 C52 C51 121.1(4) . . ?
C53 C52 H52 119.5 . . ?
C51 C52 H52 119.5 . . ?
C20 C21 C22 121.4(3) . . ?
C20 C21 H21 119.3 . . ?
C22 C21 H21 119.3 . . ?
C57 C58 C59 119.8(3) . . ?
C57 C58 H58 120.1 . . ?
C59 C58 H58 120.1 . . ?
C46 C44 C45 110.3(3) . . ?
C46 C44 Si2 114.8(3) . . ?
C45 C44 Si2 114.6(3) . . ?
C46 C44 H44 105.4 . . ?
C45 C44 H44 105.4 . . ?
Si2 C44 H44 105.4 . . ?
C36 C37 C32 119.6(3) . . ?
C36 C37 C41 118.6(3) . . ?
C32 C37 C41 121.8(3) . . ?
C24 C25 C20 119.8(4) . . ?
C24 C25 H25 120.1 . . ?
C20 C25 H25 120.1 . . ?
C13 C14 H14A 109.5 . . ?
C13 C14 H14B 109.5 . . ?
H14A C14 H14B 109.5 . . ?
C13 C14 H14C 109.5 . . ?
H14A C14 H14C 109.5 . . ?
H14B C14 H14C 109.5 . . ?
C16 C18 H18A 109.5 . . ?
C16 C18 H18B 109.5 . . ?
H18A C18 H18B 109.5 . . ?
C16 C18 H18C 109.5 . . ?
H18A C18 H18C 109.5 . . ?
H18B C18 H18C 109.5 . . ?
C4 C3 C2 121.0(3) . . ?
C4 C3 H3 119.5 . . ?
C2 C3 H3 119.5 . . ?
C41 C42 H42A 109.5 . . ?
C41 C42 H42B 109.5 . . ?
H42A C42 H42B 109.5 . . ?
C41 C42 H42C 109.5 . . ?
H42A C42 H42C 109.5 . . ?
H42B C42 H42C 109.5 . . ?
C6 C5 C4 122.0(3) . . ?
C6 C5 H5 119.0 . . ?
C4 C5 H5 119.0 . . ?
C22 C23 C24 119.9(3) . . ?
C22 C23 H23 120.1 . . ?
C24 C23 H23 120.1 . . ?
C47 C48 H48A 109.5 . . ?
C47 C48 H48B 109.5 . . ?
H48A C48 H48B 109.5 . . ?
C47 C48 H48C 109.5 . . ?
H48A C48 H48C 109.5 . . ?
H48B C48 H48C 109.5 . . ?
C10 C11 H11A 109.5 . . ?
C10 C11 H11B 109.5 . . ?
H11A C11 H11B 109.5 . . ?
C10 C11 H11C 109.5 . . ?
H11A C11 H11C 109.5 . . ?
H11B C11 H11C 109.5 . . ?
C10 C12 H12A 109.5 . . ?
C10 C12 H12B 109.5 . . ?
H12A C12 H12B 109.5 . . ?
C10 C12 H12C 109.5 . . ?
H12A C12 H12C 109.5 . . ?
H12B C12 H12C 109.5 . . ?
C23 C22 C21 119.9(4) . . ?
C23 C22 H22 120.0 . . ?
C21 C22 H22 120.0 . . ?
C13 C15 H15A 109.5 . . ?
C13 C15 H15B 109.5 . . ?
H15A C15 H15B 109.5 . . ?
C13 C15 H15C 109.5 . . ?
H15A C15 H15C 109.5 . . ?
H15B C15 H15C 109.5 . . ?
C43 C41 C37 115.1(3) . . ?
C43 C41 C42 109.3(3) . . ?
C37 C41 C42 110.4(3) . . ?
C43 C41 H41 107.2 . . ?
C37 C41 H41 107.2 . . ?
C42 C41 H41 107.2 . . ?
C28 C27 C26 121.1(3) . . ?
C28 C27 H27 119.5 . . ?
C26 C27 H27 119.5 . . ?
C40 C38 C39 109.4(3) . . ?
C40 C38 C33 114.3(4) . . ?
C39 C38 C33 112.3(3) . . ?
C40 C38 H38 106.8 . . ?
C39 C38 H38 106.8 . . ?
C33 C38 H38 106.8 . . ?
C2 C7 C8 113.5(3) . . ?
C2 C7 C9 108.9(3) . . ?
C8 C7 C9 110.4(3) . . ?
C2 C7 H7 107.9 . . ?
C8 C7 H7 107.9 . . ?
C9 C7 H7 107.9 . . ?
C3 C4 C5 119.5(3) . . ?
C3 C4 H4 120.3 . . ?
C5 C4 H4 120.3 . . ?
C23 C24 C25 120.7(4) . . ?
C23 C24 H24 119.7 . . ?
C25 C24 H24 119.7 . . ?
C34 C33 C32 119.5(4) . . ?
C34 C33 C38 119.4(3) . . ?
C32 C33 C38 121.1(3) . . ?
C7 C8 H8A 109.5 . . ?
C7 C8 H8B 109.5 . . ?
H8A C8 H8B 109.5 . . ?
C7 C8 H8C 109.5 . . ?
H8A C8 H8C 109.5 . . ?
H8B C8 H8C 109.5 . . ?
C44 C46 H46A 109.5 . . ?
C44 C46 H46B 109.5 . . ?
H46A C46 H46B 109.5 . . ?
C44 C46 H46C 109.5 . . ?
H46A C46 H46C 109.5 . . ?
H46B C46 H46C 109.5 . . ?
C55 C56 C51 120.6(4) . . ?
C55 C56 H56 119.7 . . ?
C51 C56 H56 119.7 . . ?
C29 C30 C31 120.2(4) . . ?
C29 C30 H30 119.9 . . ?
C31 C30 H30 119.9 . . ?
C52 C53 C54 119.6(4) . . ?
C52 C53 H53 120.2 . . ?
C54 C53 H53 120.2 . . ?
C16 C17 H17A 109.5 . . ?
C16 C17 H17B 109.5 . . ?
H17A C17 H17B 109.5 . . ?
C16 C17 H17C 109.5 . . ?
H17A C17 H17C 109.5 . . ?
H17B C17 H17C 109.5 . . ?
N4 C62 H62A 109.5 . . ?
N4 C62 H62B 109.5 . . ?
H62A C62 H62B 109.5 . . ?
N4 C62 H62C 109.5 . . ?
H62A C62 H62C 109.5 . . ?
H62B C62 H62C 109.5 . . ?
C27 C28 C29 120.6(4) . . ?
C27 C28 H28 119.7 . . ?
C29 C28 H28 119.7 . . ?
C30 C29 C28 119.5(4) . . ?
C30 C29 H29 120.2 . . ?
C28 C29 H29 120.2 . . ?
C44 C45 H45A 109.5 . . ?
C44 C45 H45B 109.5 . . ?
H45A C45 H45B 109.5 . . ?
C44 C45 H45C 109.5 . . ?
H45A C45 H45C 109.5 . . ?
H45B C45 H45C 109.5 . . ?
C47 C49 H49A 109.5 . . ?
C47 C49 H49B 109.5 . . ?
H49A C49 H49B 109.5 . . ?
C47 C49 H49C 109.5 . . ?
H49A C49 H49C 109.5 . . ?
H49B C49 H49C 109.5 . . ?
N4 C63 H63A 109.5 . . ?
N4 C63 H63B 109.5 . . ?
H63A C63 H63B 109.5 . . ?
N4 C63 H63C 109.5 . . ?
H63A C63 H63C 109.5 . . ?
H63B C63 H63C 109.5 . . ?
C7 C9 H9A 109.5 . . ?
C7 C9 H9B 109.5 . . ?
H9A C9 H9B 109.5 . . ?
C7 C9 H9C 109.5 . . ?
H9A C9 H9C 109.5 . . ?
H9B C9 H9C 109.5 . . ?
C38 C40 H40A 109.5 . . ?
C38 C40 H40B 109.5 . . ?
H40A C40 H40B 109.5 . . ?
C38 C40 H40C 109.5 . . ?
H40A C40 H40C 109.5 . . ?
H40B C40 H40C 109.5 . . ?
C38 C39 H39A 109.5 . . ?
C38 C39 H39B 109.5 . . ?
H39A C39 H39B 109.5 . . ?
C38 C39 H39C 109.5 . . ?
H39A C39 H39C 109.5 . . ?
H39B C39 H39C 109.5 . . ?
C41 C43 H43A 109.5 . . ?
C41 C43 H43B 109.5 . . ?
H43A C43 H43B 109.5 . . ?
C41 C43 H43C 109.5 . . ?
H43A C43 H43C 109.5 . . ?
H43B C43 H43C 109.5 . . ?
C54 C55 C56 120.3(4) . . ?
C54 C55 H55 119.8 . . ?
C56 C55 H55 119.8 . . ?
C35 C34 C33 121.0(4) . . ?
C35 C34 H34 119.5 . . ?
C33 C34 H34 119.5 . . ?
C55 C54 C53 120.0(4) . . ?
C55 C54 H54 120.0 . . ?
C53 C54 H54 120.0 . . ?
C35 C36 C37 121.1(4) . . ?
C35 C36 H36 119.4 . . ?
C37 C36 H36 119.4 . . ?
C34 C35 C36 120.2(4) . . ?
C34 C35 H35 119.9 . . ?
C36 C35 H35 119.9 . . ?

loop_
_geom_bond_atom_site_label_1
_geom_bond_atom_site_label_2
_geom_bond_distance
_geom_bond_site_symmetry_2
_geom_bond_publ_flag
Ge1 N1 1.891(3) . ?
Ge1 Co1 2.1824(7) . ?
Ge1 Ge2 2.7225(11) . ?
Ge2 N2 1.938(3) . ?
Ge2 P2 2.3734(11) . ?
Co1 N3 1.998(3) . ?
Co1 P1 2.1239(13) . ?
Co1 P2 2.1543(12) . ?
P1 C19 1.843(3) . ?
P1 C26 1.845(3) . ?
P1 C20 1.849(3) . ?
P2 C51 1.837(3) . ?
P2 C50 1.852(3) . ?
Si2 N2 1.750(3) . ?
Si2 C50 1.888(3) . ?
Si2 C44 1.895(4) . ?
Si2 C47 1.910(3) . ?
Si1 N1 1.757(3) . ?
Si1 C19 1.895(3) . ?
Si1 C16 1.898(3) . ?
Si1 C13 1.900(3) . ?
N3 C57 1.356(4) . ?
N3 C61 1.360(4) . ?
N1 C1 1.442(4) . ?
N2 C32 1.428(4) . ?
N4 C59 1.372(4) . ?
N4 C63 1.459(4) . ?
N4 C62 1.459(5) . ?
C1 C2 1.423(4) . ?
C1 C6 1.422(4) . ?
C47 C48 1.541(5) . ?
C47 C49 1.537(5) . ?
C47 H47 1.0000 . ?
C10 C6 1.520(4) . ?
C10 C11 1.536(4) . ?
C10 C12 1.543(5) . ?
C10 H10 1.0000 . ?
C61 C60 1.371(4) . ?
C61 H61 0.9500 . ?
C57 C58 1.378(4) . ?
C57 H57 0.9500 . ?
C19 H19A 0.9900 . ?
C19 H19B 0.9900 . ?
C50 H50A 0.9900 . ?
C50 H50B 0.9900 . ?
C2 C3 1.393(4) . ?
C2 C7 1.510(4) . ?
C16 C18 1.537(4) . ?
C16 C17 1.545(5) . ?
C16 H16 1.0000 . ?
C20 C21 1.374(5) . ?
C20 C25 1.403(5) . ?
C13 C15 1.546(5) . ?
C13 C14 1.548(5) . ?
C13 H13 1.0000 . ?
C6 C5 1.389(4) . ?
C32 C37 1.426(5) . ?
C32 C33 1.426(4) . ?
C31 C26 1.387(4) . ?
C31 C30 1.401(5) . ?
C31 H31 0.9500 . ?
C26 C27 1.404(5) . ?
C60 C59 1.408(5) . ?
C60 H60 0.9500 . ?
C51 C52 1.392(5) . ?
C51 C56 1.399(5) . ?
C59 C58 1.414(5) . ?
C52 C53 1.388(5) . ?
C52 H52 0.9500 . ?
C21 C22 1.396(4) . ?
C21 H21 0.9500 . ?
C58 H58 0.9500 . ?
C44 C46 1.540(5) . ?
C44 C45 1.538(5) . ?
C44 H44 1.0000 . ?
C37 C36 1.386(5) . ?
C37 C41 1.528(5) . ?
C25 C24 1.394(5) . ?
C25 H25 0.9500 . ?
C14 H14A 0.9800 . ?
C14 H14B 0.9800 . ?
C14 H14C 0.9800 . ?
C18 H18A 0.9800 . ?
C18 H18B 0.9800 . ?
C18 H18C 0.9800 . ?
C3 C4 1.379(4) . ?
C3 H3 0.9500 . ?
C42 C41 1.540(4) . ?
C42 H42A 0.9800 . ?
C42 H42B 0.9800 . ?
C42 H42C 0.9800 . ?
C5 C4 1.387(5) . ?
C5 H5 0.9500 . ?
C23 C22 1.366(5) . ?
C23 C24 1.375(5) . ?
C23 H23 0.9500 . ?
C48 H48A 0.9800 . ?
C48 H48B 0.9800 . ?
C48 H48C 0.9800 . ?
C11 H11A 0.9800 . ?
C11 H11B 0.9800 . ?
C11 H11C 0.9800 . ?
C12 H12A 0.9800 . ?
C12 H12B 0.9800 . ?
C12 H12C 0.9800 . ?
C22 H22 0.9500 . ?
C15 H15A 0.9800 . ?
C15 H15B 0.9800 . ?
C15 H15C 0.9800 . ?
C41 C43 1.523(5) . ?
C41 H41 1.0000 . ?
C27 C28 1.379(5) . ?
C27 H27 0.9500 . ?
C38 C40 1.515(5) . ?
C38 C39 1.523(6) . ?
C38 C33 1.522(5) . ?
C38 H38 1.0000 . ?
C7 C8 1.539(5) . ?
C7 C9 1.536(5) . ?
C7 H7 1.0000 . ?
C4 H4 0.9500 . ?
C24 H24 0.9500 . ?
C33 C34 1.397(5) . ?
C8 H8A 0.9800 . ?
C8 H8B 0.9800 . ?
C8 H8C 0.9800 . ?
C46 H46A 0.9800 . ?
C46 H46B 0.9800 . ?
C46 H46C 0.9800 . ?
C56 C55 1.382(5) . ?
C56 H56 0.9500 . ?
C30 C29 1.382(5) . ?
C30 H30 0.9500 . ?
C53 C54 1.390(6) . ?
C53 H53 0.9500 . ?
C17 H17A 0.9800 . ?
C17 H17B 0.9800 . ?
C17 H17C 0.9800 . ?
C62 H62A 0.9800 . ?
C62 H62B 0.9800 . ?
C62 H62C 0.9800 . ?
C28 C29 1.379(5) . ?
C28 H28 0.9500 . ?
C29 H29 0.9500 . ?
C45 H45A 0.9800 . ?
C45 H45B 0.9800 . ?
C45 H45C 0.9800 . ?
C49 H49A 0.9800 . ?
C49 H49B 0.9800 . ?
C49 H49C 0.9800 . ?
C63 H63A 0.9800 . ?
C63 H63B 0.9800 . ?
C63 H63C 0.9800 . ?
C9 H9A 0.9800 . ?
C9 H9B 0.9800 . ?
C9 H9C 0.9800 . ?
C40 H40A 0.9800 . ?
C40 H40B 0.9800 . ?
C40 H40C 0.9800 . ?
C39 H39A 0.9800 . ?
C39 H39B 0.9800 . ?
C39 H39C 0.9800 . ?
C43 H43A 0.9800 . ?
C43 H43B 0.9800 . ?
C43 H43C 0.9800 . ?
C55 C54 1.382(6) . ?
C55 H55 0.9500 . ?
C34 C35 1.374(6) . ?
C34 H34 0.9500 . ?
C54 H54 0.9500 . ?
C36 C35 1.384(6) . ?
C36 H36 0.9500 . ?
C35 H35 0.9500 . ?

loop_
_platon_squeeze_void_nr
_platon_squeeze_void_average_x
_platon_squeeze_void_average_y
_platon_squeeze_void_average_z
_platon_squeeze_void_volume
_platon_squeeze_void_count_electrons
_platon_squeeze_void_content
1 -0.017 0.000 0.000 464 57 'C18 O2 H44'
